data_2011025
loop_
_publ_author_name
'Shanmuga Sundara Raj, S.'
'Fun, Hoong-Kun'
'Zhang, Jing'
'Xiong, Ren-Geng'
'You, Xiao-Zeng'

_publ_section_title
;
 Pyridine-4-carbaldehyde azine
;
_journal_issue 6
_journal_name_full 'Acta Crystallographica Section C'
_journal_page_first e274
_journal_page_last e275
_journal_paper_doi 10.1107/S0108270100007046
_journal_volume 56
_journal_year 2000
_chemical_formula_moiety 'C12 H10 N4'
_chemical_formula_sum 'C12 H10 N4'
_chemical_formula_weight 210.24
_chemical_name_systematic
;
 ?
;
_space_group_IT_number 14
_symmetry_cell_setting monoclinic
_symmetry_space_group_name_Hall '-P 2ybc'
_symmetry_space_group_name_H-M 'P 1 21/c 1'
_audit_creation_method SHELXL-97
_cell_angle_alpha 90.00
_cell_angle_beta 92.312(2)
_cell_angle_gamma 90.00
_cell_formula_units_Z 2
_cell_length_a 3.8515(3)
_cell_length_b 11.0201(8)
_cell_length_c 12.7303(9)
_cell_measurement_reflns_used 2605
_cell_measurement_temperature 293(2)
_cell_measurement_theta_max 28.32
_cell_measurement_theta_min 2.45
_cell_volume 539.88(7)
_computing_cell_refinement 'SAINT (Siemens, 1996)'
_computing_data_collection 'SMART (Siemens, 1996)'
_computing_data_reduction SAINT
_computing_publication_material 'SHELXTL and PLATON (Spek, 1990)'
_computing_structure_refinement SHELXTL
_computing_structure_solution 'SHELXTL (Sheldrick, 1997)'
_diffrn_ambient_temperature 293(2)
_diffrn_detector_area_resol_mean 8.33
_diffrn_measured_fraction_theta_full .977
_diffrn_measured_fraction_theta_max .977
_diffrn_measurement_device_type 'Siemens SMART CCD area-detector'
_diffrn_measurement_method \w
_diffrn_radiation_monochromator graphite
_diffrn_radiation_source 'fine-focus sealed tube'
_diffrn_radiation_type MoK\a
_diffrn_radiation_wavelength .71073
_diffrn_reflns_av_R_equivalents .031
_diffrn_reflns_av_sigmaI/netI .0362
_diffrn_reflns_limit_h_max 5
_diffrn_reflns_limit_h_min -5
_diffrn_reflns_limit_k_max 7
_diffrn_reflns_limit_k_min -14
_diffrn_reflns_limit_l_max 16
_diffrn_reflns_limit_l_min -16
_diffrn_reflns_number 3584
_diffrn_reflns_theta_full 28.42
_diffrn_reflns_theta_max 28.42
_diffrn_reflns_theta_min 2.45
_exptl_absorpt_coefficient_mu .083
_exptl_absorpt_correction_type none
_exptl_crystal_colour orange
_exptl_crystal_density_diffrn 1.293
_exptl_crystal_density_method 'not measured'
_exptl_crystal_description block
_exptl_crystal_F_000 220
_exptl_crystal_size_max .38
_exptl_crystal_size_mid .36
_exptl_crystal_size_min .32
_refine_diff_density_max .314
_refine_diff_density_min -.202
_refine_ls_extinction_method none
_refine_ls_goodness_of_fit_ref 1.247
_refine_ls_hydrogen_treatment refall
_refine_ls_matrix_type full
_refine_ls_number_parameters 93
_refine_ls_number_reflns 1325
_refine_ls_number_restraints 0
_refine_ls_restrained_S_all 1.247
_refine_ls_R_factor_all .079
_refine_ls_R_factor_gt .067
_refine_ls_shift/su_max <0.001
_refine_ls_shift/su_mean .000
_refine_ls_structure_factor_coef Fsqd
_refine_ls_weighting_details 'calc w = 1/[\s^2^(Fo^2^)+(0.0958P)^2^+0.1438P] where P = (Fo^2^+2Fc^2^)/3'
_refine_ls_weighting_scheme calc
_refine_ls_wR_factor_ref .110
_reflns_number_gt 1065
_reflns_number_total 1325
_reflns_threshold_expression I>2\s(I)
_cod_data_source_file qa0228.cif
_cod_data_source_block I
_cod_original_sg_symbol_H-M 'P 21/c'
_cod_database_code 2011025
_cod_database_fobs_code 2011025

loop_
_symmetry_equiv_pos_as_xyz
'x, y, z'
'-x, y+1/2, -z+1/2'
'-x, -y, -z'
'x, -y-1/2, z-1/2'

loop_
_atom_site_label
_atom_site_fract_x
_atom_site_fract_y
_atom_site_fract_z
_atom_site_U_iso_or_equiv
_atom_site_adp_type
_atom_site_calc_flag
_atom_site_refinement_flags
_atom_site_occupancy
_atom_site_disorder_assembly
_atom_site_disorder_group
_atom_site_type_symbol
N1 .0922(6) .8462(2) .08500(15) .0580(6) Uani d . 1 . . N
N2 .4664(5) 1.00082(15) .44528(12) .0453(5) Uani d . 1 . . N
C1 .2637(5) .88327(16) .29857(14) .0380(5) Uani d . 1 . . C
C2 .3255(6) .97260(19) .22425(15) .0429(5) Uani d . 1 . . C
C3 .2348(6) .9499(2) .12006(17) .0524(6) Uani d . 1 . . C
C4 .0341(7) .7614(2) .15670(19) .0547(6) Uani d . 1 . . C
C5 .1144(6) .77541(19) .26308(17) .0473(5) Uani d . 1 . . C
C6 .3510(5) .90013(18) .41100(15) .0416(5) Uani d . 1 . . C
H2 .436(7) 1.049(3) .244(2) .064(8) Uiso d . 1 . . H
H3 .276(7) 1.011(3) .067(2) .061(7) Uiso d . 1 . . H
H4 -.077(8) .687(3) .129(2) .073(8) Uiso d . 1 . . H
H5 .062(7) .708(3) .312(2) .063(7) Uiso d . 1 . . H
H6 .318(6) .833(2) .457(2) .056(7) Uiso d . 1 . . H

loop_
_atom_site_aniso_label
_atom_site_aniso_U_11
_atom_site_aniso_U_22
_atom_site_aniso_U_33
_atom_site_aniso_U_12
_atom_site_aniso_U_13
_atom_site_aniso_U_23
N1 .0709(13) .0645(13) .0383(9) .0023(10) -.0024(8) -.0116(8)
N2 .0617(11) .0423(9) .0312(9) -.0022(7) -.0073(7) .0017(6)
C1 .0408(10) .0379(9) .0352(9) .0026(7) .0002(7) -.0025(7)
C2 .0510(11) .0404(10) .0373(10) -.0011(8) -.0003(8) -.0008(7)
C3 .0658(14) .0554(13) .0362(10) .0042(10) .0020(9) .0025(9)
C4 .0627(14) .0516(12) .0497(12) -.0048(10) -.0007(10) -.0166(10)
C5 .0575(13) .0392(10) .0453(11) -.0029(8) .0028(9) -.0051(8)
C6 .0522(11) .0375(9) .0350(9) -.0016(8) -.0009(7) .0021(7)

loop_
_atom_type_symbol
_atom_type_description
_atom_type_scat_dispersion_real
_atom_type_scat_dispersion_imag
_atom_type_scat_source
C C .0033 .0016 'International Tables Vol C Tables 4.2.6.8 and 6.1.1.4'
H H .0000 .0000 'International Tables Vol C Tables 4.2.6.8 and 6.1.1.4'
N N .0061 .0033 'International Tables Vol C Tables 4.2.6.8 and 6.1.1.4'

loop_
_geom_angle_atom_site_label_1
_geom_angle_atom_site_label_2
_geom_angle_atom_site_label_3
_geom_angle_site_symmetry_3
_geom_angle
_geom_angle_publ_flag
C4 N1 C3 . 116.7(2) y
C6 N2 N2 3_676 112.2(2) y
C5 C1 C2 . 117.64(18) ?
C5 C1 C6 . 120.08(17) ?
C2 C1 C6 . 122.28(17) ?
C3 C2 C1 . 118.75(19) ?
C3 C2 H2 . 119.9(17) ?
C1 C2 H2 . 121.3(17) ?
N1 C3 C2 . 124.1(2) ?
N1 C3 H3 . 116.1(17) ?
C2 C3 H3 . 119.9(17) ?
N1 C4 C5 . 123.7(2) ?
N1 C4 H4 . 114.9(18) ?
C5 C4 H4 . 121.4(18) ?
C4 C5 C1 . 119.2(2) ?
C4 C5 H5 . 119.0(16) ?
C1 C5 H5 . 121.8(16) ?
N2 C6 C1 . 120.67(17) ?
N2 C6 H6 . 121.4(16) ?
C1 C6 H6 . 117.9(16) ?

loop_
_geom_bond_atom_site_label_1
_geom_bond_atom_site_label_2
_geom_bond_site_symmetry_2
_geom_bond_distance
_geom_bond_publ_flag
N1 C4 . 1.332(3) y
N1 C3 . 1.337(3) y
N2 C6 . 1.266(3) y
N2 N2 3_676 1.407(3) y
C1 C5 . 1.388(3) ?
C1 C2 . 1.393(3) ?
C1 C6 . 1.469(3) ?
C2 C3 . 1.381(3) ?
C2 H2 . .97(3) ?
C3 H3 . .97(3) ?
C4 C5 . 1.386(3) ?
C4 H4 . .98(3) ?
C5 H5 . .99(3) ?
C6 H6 . .95(3) ?

loop_
_geom_torsion_atom_site_label_1
_geom_torsion_atom_site_label_2
_geom_torsion_atom_site_label_3
_geom_torsion_atom_site_label_4
_geom_torsion_site_symmetry_1
_geom_torsion
C5 C1 C2 C3 . .3(3)
C6 C1 C2 C3 . -179.78(19)
C4 N1 C3 C2 . .5(4)
C1 C2 C3 N1 . -.5(4)
C3 N1 C4 C5 . -.3(4)
N1 C4 C5 C1 . .0(4)
C2 C1 C5 C4 . .0(3)
C6 C1 C5 C4 . -179.98(19)
N2 N2 C6 C1 3_676 179.84(19)
C5 C1 C6 N2 . -175.41(19)
C2 C1 C6 N2 . 4.6(3)
